data_7711865
loop_
_publ_author_name
'Nov&#xe1;k, Pavel'
'Erben, Milan'
'Jambor, Roman'
'Hejda, Martin'
'R&#x16f;&#x17e;i&#x10d;ka, Ale&#x161;'
'Rychagova, Elena'
'Ketkov, Sergey'
'Dost&#xe1;l, Libor'

_publ_section_title
;
 The reactivity of antimony and bismuth <i>N</i>,<i>C</i>,<i>N</i>-pincer
 compounds toward K[BEt<sub>3</sub>H] - the formation of heterocyclic
 compounds <i>vs</i>. element-element bonds <i>vs.</i> stable terminal
 Sb-H bonds.
;
_journal_issue 1
_journal_name_full 'Dalton transactions (Cambridge, England : 2003)'
_journal_page_first 218
_journal_page_last 227
_journal_paper_doi 10.1039/d2dt03564b
_journal_volume 52
_journal_year 2022
_chemical_formula_moiety 'C36 H50 Bi N2 Si, C F3 O3 S'
_chemical_formula_sum 'C37 H50 Bi F3 N2 O3 S Si'
_chemical_formula_weight 896.92
_space_group_crystal_system monoclinic
_space_group_IT_number 14
_space_group_name_Hall '-P 2yn'
_space_group_name_H-M_alt 'P 1 21/n 1'
_atom_sites_solution_hydrogens geom
_audit_creation_method 'APEX3 v2016.5-0'
_audit_update_record
;
2022-08-26 deposited with the CCDC.	2022-11-30 downloaded from the CCDC.
;
_cell_angle_alpha 90
_cell_angle_beta 92.234(2)
_cell_angle_gamma 90
_cell_formula_units_Z 4
_cell_length_a 13.8907(7)
_cell_length_b 13.5122(5)
_cell_length_c 21.3741(9)
_cell_measurement_reflns_used 94085
_cell_measurement_temperature 150(2)
_cell_measurement_theta_max 26.5
_cell_measurement_theta_min 1
_cell_volume 4008.7(3)
_computing_cell_refinement 'APEX3 v2016.5-0 (Bruker AXS)'
_computing_data_collection 'Bruker Instrument Service vV6.2.3'
_computing_data_reduction 'SAINT V8.37A (Bruker AXS Inc., 2015)'
_computing_molecular_graphics 'Platon (Spek, 2009)'
_computing_publication_material 'Platon (Spek, 2009)'
_computing_structure_refinement 'SHELXL-2014/7 (Sheldrick, 2014)'
_computing_structure_solution 'XT, VERSION 2014/5'
_diffrn_ambient_temperature 150(2)
_diffrn_detector_area_resol_mean 10.4167
_diffrn_measured_fraction_theta_full 0.999
_diffrn_measured_fraction_theta_max 0.999
_diffrn_measurement_device_type 'Bruker D8 - Venture'
_diffrn_measurement_method '\f and \w scans to fill the Ewald sphere'
_diffrn_radiation_type MoK\a
_diffrn_radiation_wavelength 0.71073
_diffrn_reflns_av_R_equivalents 0.1470
_diffrn_reflns_av_unetI/netI 0.0581
_diffrn_reflns_Laue_measured_fraction_full 0.999
_diffrn_reflns_Laue_measured_fraction_max 0.999
_diffrn_reflns_limit_h_max 17
_diffrn_reflns_limit_h_min -17
_diffrn_reflns_limit_k_max 16
_diffrn_reflns_limit_k_min -16
_diffrn_reflns_limit_l_max 26
_diffrn_reflns_limit_l_min -26
_diffrn_reflns_number 85620
_diffrn_reflns_point_group_measured_fraction_full 0.999
_diffrn_reflns_point_group_measured_fraction_max 0.999
_diffrn_reflns_theta_full 25.242
_diffrn_reflns_theta_max 26.499
_diffrn_reflns_theta_min 2.286
_diffrn_source 'sealed X-ray tube'
_exptl_absorpt_coefficient_mu 4.529
_exptl_absorpt_correction_T_max 0.7456
_exptl_absorpt_correction_T_min 0.3339
_exptl_absorpt_correction_type multi-scan
_exptl_absorpt_process_details
;
SADABS-2016/2 - Bruker AXS area detector
scaling and absorption correction
;
_exptl_crystal_colour colourless
_exptl_crystal_density_diffrn 1.486
_exptl_crystal_description block
_exptl_crystal_F_000 1800
_exptl_crystal_size_max 0.594
_exptl_crystal_size_mid 0.272
_exptl_crystal_size_min 0.153
_refine_diff_density_max 1.095
_refine_diff_density_min -1.446
_refine_diff_density_rms 0.123
_refine_ls_extinction_method none
_refine_ls_goodness_of_fit_ref 1.053
_refine_ls_hydrogen_treatment constr
_refine_ls_matrix_type full
_refine_ls_number_parameters 453
_refine_ls_number_reflns 8304
_refine_ls_number_restraints 411
_refine_ls_restrained_S_all 1.058
_refine_ls_R_factor_all 0.0701
_refine_ls_R_factor_gt 0.0443
_refine_ls_shift/su_max 0.001
_refine_ls_shift/su_mean 0.000
_refine_ls_structure_factor_coef Fsqd
_refine_ls_weighting_details 'w=1/[\s^2^(Fo^2^)+(0.0136P)^2^+9.6227P] where P=(Fo^2^+2Fc^2^)/3'
_refine_ls_weighting_scheme calc
_refine_ls_wR_factor_gt 0.0630
_refine_ls_wR_factor_ref 0.0674
_reflns_Friedel_coverage 0.000
_reflns_number_gt 6387
_reflns_number_total 8304
_reflns_threshold_expression 'I > 2\s(I)'
_cod_data_source_file d2dt03564b2.cif
_cod_data_source_block 2-Bi
_cod_depositor_comments 'Adding full bibliography for 7711860--7711865.cif.'
_cod_original_sg_symbol_H-M 'P 21/n'
_cod_database_code 7711865
_shelx_shelxl_version_number 2014/7
_shelx_space_group_comment
;
The symmetry employed for this shelxl refinement is uniquely defined
by the following loop, which should always be used as a source of
symmetry information in preference to the above space-group names.
They are only intended as comments.
;
_exptl_absorpt_special_details
;
The ratio of minimum to maximum
apparent transmission was 0.950
;

loop_
_space_group_symop_operation_xyz
'x, y, z'
'-x+1/2, y+1/2, -z+1/2'
'-x, -y, -z'
'x-1/2, -y-1/2, z-1/2'

loop_
_atom_site_label
_atom_site_type_symbol
_atom_site_fract_x
_atom_site_fract_y
_atom_site_fract_z
_atom_site_U_iso_or_equiv
_atom_site_adp_type
_atom_site_occupancy
_atom_site_site_symmetry_order
_atom_site_calc_flag
_atom_site_refinement_flags_posn
_atom_site_refinement_flags_adp
_atom_site_refinement_flags_occupancy
_atom_site_disorder_assembly
_atom_site_disorder_group
Bi1 Bi 0.28364(2) 0.30984(2) 0.62331(2) 0.02011(5) Uani 1 1 d . U . . .
S1 S 0.32422(9) 0.29708(10) 0.43054(6) 0.0311(3) Uani 1 1 d . U . . .
Si1 Si 0.24500(11) 0.27794(11) 0.78128(7) 0.0351(4) Uani 1 1 d . U . . .
F1 F 0.3789(4) 0.2329(3) 0.32285(19) 0.0974(16) Uani 1 1 d . U . . .
O1 O 0.3356(4) 0.2566(4) 0.4921(2) 0.0768(16) Uani 1 1 d . U . . .
N1 N 0.1185(3) 0.3674(3) 0.58522(18) 0.0220(9) Uani 1 1 d . U . . .
C1 C 0.2969(3) 0.4526(3) 0.5750(2) 0.0192(10) Uani 1 1 d . U . . .
F2 F 0.4730(4) 0.1943(5) 0.4000(2) 0.129(2) Uani 1 1 d . U . . .
O2 O 0.2286(3) 0.2956(4) 0.4053(2) 0.0719(14) Uani 1 1 d . U . . .
N2 N 0.4541(3) 0.3616(3) 0.63046(17) 0.0200(8) Uani 1 1 d . U . . .
C2 C 0.2169(3) 0.4948(3) 0.5453(2) 0.0237(11) Uani 1 1 d . U . . .
F3 F 0.3439(5) 0.1201(3) 0.3852(2) 0.1216(19) Uani 1 1 d . U . . .
O3 O 0.3744(3) 0.3860(3) 0.4195(2) 0.0710(14) Uani 1 1 d . U . . .
C3 C 0.2275(4) 0.5801(4) 0.5092(3) 0.0365(13) Uani 1 1 d . U . . .
H3 H 0.1730 0.6096 0.4884 0.044 Uiso 1 1 calc R U . . .
C4 C 0.3181(4) 0.6213(4) 0.5039(3) 0.0400(14) Uani 1 1 d . U . . .
H4 H 0.3253 0.6792 0.4794 0.048 Uiso 1 1 calc R U . . .
C5 C 0.3989(4) 0.5791(3) 0.5341(2) 0.0299(12) Uani 1 1 d . U . . .
H5 H 0.4607 0.6081 0.5304 0.036 Uiso 1 1 calc R U . . .
C6 C 0.3874(3) 0.4932(3) 0.5700(2) 0.0204(10) Uani 1 1 d . U . . .
C8 C 0.0272(3) 0.3187(4) 0.5930(2) 0.0262(10) Uani 1 1 d . U . . .
C7 C 0.1249(3) 0.4453(4) 0.5524(2) 0.0258(11) Uani 1 1 d . U . . .
H7 H 0.0685 0.4718 0.5321 0.031 Uiso 1 1 calc R U . . .
C9 C -0.0378(3) 0.3592(4) 0.6344(2) 0.0299(11) Uani 1 1 d . U . . .
C10 C -0.1223(4) 0.3062(5) 0.6426(3) 0.0419(13) Uani 1 1 d . U . . .
H10 H -0.1688 0.3314 0.6698 0.050 Uiso 1 1 calc R U . . .
C11 C -0.1398(4) 0.2177(4) 0.6121(3) 0.0468(15) Uani 1 1 d . U . . .
H11 H -0.1975 0.1822 0.6190 0.056 Uiso 1 1 calc R U . . .
C12 C -0.0746(4) 0.1808(5) 0.5719(3) 0.0467(15) Uani 1 1 d . U . . .
H12 H -0.0882 0.1202 0.5508 0.056 Uiso 1 1 calc R U . . .
C13 C 0.0108(4) 0.2293(4) 0.5613(3) 0.0368(13) Uani 1 1 d . U . . .
C14 C -0.0199(4) 0.4573(4) 0.6676(3) 0.0372(13) Uani 1 1 d . U . . .
H14 H 0.0491 0.4756 0.6625 0.045 Uiso 1 1 calc R U . . .
C15 C -0.0822(5) 0.5391(4) 0.6373(3) 0.0548(18) Uani 1 1 d . U . . .
H15A H -0.0699 0.5428 0.5925 0.082 Uiso 1 1 calc R U . . .
H15B H -0.0662 0.6026 0.6572 0.082 Uiso 1 1 calc R U . . .
H15C H -0.1504 0.5241 0.6428 0.082 Uiso 1 1 calc R U . . .
C16 C -0.0369(5) 0.4510(5) 0.7370(3) 0.0576(18) Uani 1 1 d . U . . .
H16A H -0.1054 0.4385 0.7433 0.086 Uiso 1 1 calc R U . . .
H16B H -0.0179 0.5135 0.7572 0.086 Uiso 1 1 calc R U . . .
H16C H 0.0016 0.3968 0.7555 0.086 Uiso 1 1 calc R U . . .
C17 C 0.0821(5) 0.1888(5) 0.5163(3) 0.0599(17) Uani 1 1 d . U . . .
H17 H 0.1357 0.2378 0.5133 0.072 Uiso 1 1 calc R U . A 1
C20 C 0.4689(3) 0.4421(3) 0.6010(2) 0.0211(10) Uani 1 1 d . U . . .
H20 H 0.5321 0.4685 0.5993 0.025 Uiso 1 1 calc R U . . .
C21 C 0.5305(3) 0.3116(4) 0.6653(2) 0.0222(9) Uani 1 1 d . U . . .
C22 C 0.5556(3) 0.2159(3) 0.6472(2) 0.0270(11) Uani 1 1 d . U . . .
C23 C 0.6259(4) 0.1666(4) 0.6844(3) 0.0324(12) Uani 1 1 d . U . . .
H23 H 0.6462 0.1024 0.6726 0.039 Uiso 1 1 calc R U . . .
C24 C 0.6658(4) 0.2094(4) 0.7375(3) 0.0348(13) Uani 1 1 d . U . . .
H24 H 0.7120 0.1738 0.7626 0.042 Uiso 1 1 calc R U . . .
C25 C 0.6395(3) 0.3031(4) 0.7546(2) 0.0331(12) Uani 1 1 d . U . . .
H25 H 0.6680 0.3317 0.7915 0.040 Uiso 1 1 calc R U . . .
C26 C 0.5719(3) 0.3573(4) 0.7191(2) 0.0259(11) Uani 1 1 d . U . . .
C27 C 0.5106(4) 0.1651(3) 0.5893(2) 0.0319(12) Uani 1 1 d . U . . .
H27 H 0.4732 0.2159 0.5646 0.038 Uiso 1 1 calc R U . . .
C28 C 0.5860(4) 0.1204(4) 0.5466(3) 0.0457(15) Uani 1 1 d . U . . .
H28A H 0.5535 0.0938 0.5087 0.069 Uiso 1 1 calc R U . . .
H28B H 0.6207 0.0671 0.5688 0.069 Uiso 1 1 calc R U . . .
H28C H 0.6316 0.1720 0.5350 0.069 Uiso 1 1 calc R U . . .
C29 C 0.4409(4) 0.0840(4) 0.6075(3) 0.0400(14) Uani 1 1 d . U . . .
H29A H 0.4035 0.0620 0.5702 0.060 Uiso 1 1 calc R U . . .
H29B H 0.3971 0.1099 0.6384 0.060 Uiso 1 1 calc R U . . .
H29C H 0.4772 0.0280 0.6255 0.060 Uiso 1 1 calc R U . . .
C30 C 0.5468(4) 0.4614(4) 0.7407(2) 0.0311(12) Uani 1 1 d . U . . .
H30 H 0.4938 0.4871 0.7122 0.037 Uiso 1 1 calc R U . . .
C31 C 0.6334(5) 0.5311(4) 0.7358(3) 0.0536(17) Uani 1 1 d . U . . .
H31A H 0.6548 0.5312 0.6927 0.080 Uiso 1 1 calc R U . . .
H31B H 0.6860 0.5082 0.7641 0.080 Uiso 1 1 calc R U . . .
H31C H 0.6146 0.5982 0.7476 0.080 Uiso 1 1 calc R U . . .
C32 C 0.5112(4) 0.4635(4) 0.8077(3) 0.0472(15) Uani 1 1 d . U . . .
H32A H 0.4926 0.5312 0.8185 0.071 Uiso 1 1 calc R U . . .
H32B H 0.5628 0.4409 0.8369 0.071 Uiso 1 1 calc R U . . .
H32C H 0.4553 0.4196 0.8106 0.071 Uiso 1 1 calc R U . . .
C33 C 0.2609(4) 0.3741(4) 0.7201(2) 0.0271(11) Uani 1 1 d . U . . .
H33A H 0.3171 0.4159 0.7324 0.032 Uiso 1 1 calc R U . . .
H33B H 0.2033 0.4172 0.7180 0.032 Uiso 1 1 calc R U . . .
C34 C 0.3551(5) 0.1988(5) 0.7885(3) 0.0576(17) Uani 1 1 d . U . . .
H34A H 0.3635 0.1633 0.7491 0.086 Uiso 1 1 calc R U . . .
H34B H 0.3480 0.1510 0.8225 0.086 Uiso 1 1 calc R U . . .
H34C H 0.4116 0.2406 0.7977 0.086 Uiso 1 1 calc R U . . .
C35 C 0.2237(5) 0.3391(5) 0.8577(3) 0.065(2) Uani 1 1 d . U . . .
H35A H 0.1655 0.3799 0.8538 0.097 Uiso 1 1 calc R U . . .
H35B H 0.2791 0.3810 0.8695 0.097 Uiso 1 1 calc R U . . .
H35C H 0.2155 0.2885 0.8899 0.097 Uiso 1 1 calc R U . . .
C36 C 0.1406(5) 0.1972(5) 0.7574(3) 0.0616(18) Uani 1 1 d . U . . .
H36A H 0.0844 0.2385 0.7466 0.092 Uiso 1 1 calc R U . . .
H36B H 0.1256 0.1531 0.7921 0.092 Uiso 1 1 calc R U . . .
H36C H 0.1571 0.1575 0.7210 0.092 Uiso 1 1 calc R U . . .
C37 C 0.3843(6) 0.2083(5) 0.3832(3) 0.0667(18) Uani 1 1 d . U . . .
C18 C 0.0489(15) 0.1643(16) 0.4543(7) 0.068(4) Uani 0.57(2) 1 d . U P B 1
H18A H -0.0092 0.1234 0.4560 0.101 Uiso 0.57(2) 1 calc R U P B 1
H18B H 0.0992 0.1275 0.4333 0.101 Uiso 0.57(2) 1 calc R U P B 1
H18C H 0.0339 0.2252 0.4309 0.101 Uiso 0.57(2) 1 calc R U P B 1
C19 C 0.1271(14) 0.0858(13) 0.5508(10) 0.066(3) Uani 0.57(2) 1 d . U P B 1
H19A H 0.0771 0.0346 0.5509 0.099 Uiso 0.57(2) 1 calc R U P B 1
H19B H 0.1484 0.1009 0.5940 0.099 Uiso 0.57(2) 1 calc R U P B 1
H19C H 0.1820 0.0619 0.5276 0.099 Uiso 0.57(2) 1 calc R U P B 1
C18A C 0.018(2) 0.210(2) 0.4456(10) 0.068(4) Uani 0.43(2) 1 d . U P B 2
H18D H 0.0573 0.1915 0.4105 0.101 Uiso 0.43(2) 1 calc R U P B 2
H18E H 0.0005 0.2802 0.4423 0.101 Uiso 0.43(2) 1 calc R U P B 2
H18F H -0.0414 0.1699 0.4443 0.101 Uiso 0.43(2) 1 calc R U P B 2
C19A C 0.1161(19) 0.0969(18) 0.5205(13) 0.066(3) Uani 0.43(2) 1 d . U P B 2
H19D H 0.1578 0.0907 0.5583 0.099 Uiso 0.43(2) 1 calc R U P B 2
H19E H 0.1531 0.0820 0.4836 0.099 Uiso 0.43(2) 1 calc R U P B 2
H19F H 0.0622 0.0503 0.5227 0.099 Uiso 0.43(2) 1 calc R U P B 2

loop_
_atom_site_aniso_label
_atom_site_aniso_U_11
_atom_site_aniso_U_22
_atom_site_aniso_U_33
_atom_site_aniso_U_23
_atom_site_aniso_U_13
_atom_site_aniso_U_12
Bi1 0.01987(9) 0.01673(8) 0.02388(9) 0.00306(9) 0.00288(6) -0.00298(9)
S1 0.0274(7) 0.0353(7) 0.0307(7) 0.0010(6) 0.0030(5) 0.0040(6)
Si1 0.0380(9) 0.0381(9) 0.0297(9) 0.0085(7) 0.0079(7) 0.0011(7)
F1 0.169(5) 0.081(3) 0.043(2) -0.004(2) 0.019(3) 0.043(3)
O1 0.114(4) 0.088(3) 0.029(2) 0.006(2) 0.009(2) 0.048(3)
N1 0.023(2) 0.026(2) 0.018(2) -0.0031(17) 0.0011(16) -0.0021(16)
C1 0.023(2) 0.015(2) 0.019(2) 0.0008(18) 0.0016(18) -0.0030(16)
F2 0.092(3) 0.187(5) 0.108(4) -0.021(4) 0.015(3) 0.089(4)
O2 0.034(2) 0.080(3) 0.100(4) 0.011(3) -0.010(2) 0.001(2)
N2 0.021(2) 0.0184(19) 0.021(2) 0.0024(16) 0.0018(16) -0.0013(15)
C2 0.026(2) 0.024(2) 0.021(2) 0.0013(19) -0.0029(19) -0.0019(18)
F3 0.215(6) 0.045(2) 0.107(4) -0.003(2) 0.030(4) 0.021(3)
O3 0.075(3) 0.056(3) 0.084(4) -0.015(2) 0.026(3) -0.028(2)
C3 0.034(3) 0.035(3) 0.041(3) 0.015(2) -0.005(2) 0.001(2)
C4 0.042(3) 0.028(3) 0.050(4) 0.020(3) -0.004(3) -0.004(2)
C5 0.031(3) 0.023(2) 0.036(3) 0.005(2) 0.002(2) -0.011(2)
C6 0.023(2) 0.018(2) 0.020(2) -0.0010(18) -0.0010(18) -0.0015(17)
C8 0.021(2) 0.035(2) 0.022(2) 0.006(2) -0.0006(18) -0.003(2)
C7 0.020(2) 0.032(3) 0.025(3) 0.004(2) -0.0012(19) 0.0004(19)
C9 0.020(2) 0.042(3) 0.027(3) 0.011(2) 0.002(2) 0.006(2)
C10 0.027(3) 0.055(3) 0.045(3) 0.010(3) 0.012(2) 0.003(3)
C11 0.033(3) 0.056(4) 0.052(4) 0.013(3) 0.009(3) -0.014(3)
C12 0.037(3) 0.047(3) 0.056(4) 0.001(3) 0.006(2) -0.019(3)
C13 0.035(3) 0.043(3) 0.032(3) -0.005(2) 0.007(2) -0.013(2)
C14 0.034(3) 0.043(3) 0.036(3) -0.001(2) 0.008(2) 0.007(2)
C15 0.068(5) 0.044(3) 0.052(4) 0.005(3) 0.003(3) 0.016(3)
C16 0.070(5) 0.066(4) 0.037(3) 0.002(3) 0.008(3) 0.020(4)
C17 0.056(4) 0.061(3) 0.065(4) -0.036(3) 0.028(3) -0.034(3)
C20 0.022(2) 0.022(2) 0.020(2) -0.0004(19) 0.0055(19) -0.0053(18)
C21 0.015(2) 0.025(2) 0.027(2) 0.009(2) 0.0045(17) -0.0030(19)
C22 0.023(2) 0.025(2) 0.034(3) 0.0054(19) 0.006(2) -0.0005(18)
C23 0.030(3) 0.023(3) 0.044(3) 0.008(2) 0.006(2) 0.007(2)
C24 0.024(3) 0.035(3) 0.046(3) 0.013(2) -0.002(2) 0.005(2)
C25 0.028(3) 0.035(3) 0.036(3) 0.009(2) -0.005(2) 0.000(2)
C26 0.019(2) 0.029(2) 0.030(3) 0.005(2) -0.001(2) -0.0037(19)
C27 0.039(3) 0.021(3) 0.035(3) 0.003(2) -0.002(2) 0.005(2)
C28 0.059(4) 0.033(3) 0.047(4) -0.001(3) 0.015(3) -0.002(3)
C29 0.038(3) 0.034(3) 0.049(4) -0.006(3) 0.004(3) -0.003(2)
C30 0.035(3) 0.029(3) 0.028(3) 0.000(2) -0.009(2) -0.002(2)
C31 0.057(4) 0.041(3) 0.062(4) -0.002(3) -0.004(3) -0.017(3)
C32 0.057(4) 0.046(4) 0.038(3) -0.003(3) 0.002(3) 0.004(3)
C33 0.030(3) 0.028(3) 0.023(3) -0.005(2) 0.002(2) -0.004(2)
C34 0.062(4) 0.051(4) 0.060(4) 0.019(3) 0.005(3) 0.011(3)
C35 0.089(5) 0.068(4) 0.038(3) 0.004(3) 0.017(3) 0.008(4)
C36 0.059(4) 0.055(4) 0.072(5) 0.012(4) 0.012(3) -0.023(3)
C37 0.095(5) 0.061(4) 0.045(3) 0.000(3) 0.008(3) 0.035(3)
C18 0.075(9) 0.075(10) 0.055(4) -0.032(5) 0.024(4) -0.032(6)
C19 0.071(6) 0.062(4) 0.067(9) -0.030(6) 0.037(7) -0.014(4)
C18A 0.075(9) 0.075(10) 0.055(4) -0.032(5) 0.024(4) -0.032(6)
C19A 0.071(6) 0.062(4) 0.067(9) -0.030(6) 0.037(7) -0.014(4)

loop_
_atom_type_symbol
_atom_type_description
_atom_type_scat_dispersion_real
_atom_type_scat_dispersion_imag
_atom_type_scat_source
C C 0.0033 0.0016 'International Tables Vol C Tables 4.2.6.8 and 6.1.1.4'
H H 0.0000 0.0000 'International Tables Vol C Tables 4.2.6.8 and 6.1.1.4'
Bi Bi -4.1077 10.2566 'International Tables Vol C Tables 4.2.6.8 and 6.1.1.4'
F F 0.0171 0.0103 'International Tables Vol C Tables 4.2.6.8 and 6.1.1.4'
N N 0.0061 0.0033 'International Tables Vol C Tables 4.2.6.8 and 6.1.1.4'
O O 0.0106 0.0060 'International Tables Vol C Tables 4.2.6.8 and 6.1.1.4'
S S 0.1246 0.1234 'International Tables Vol C Tables 4.2.6.8 and 6.1.1.4'
Si Si 0.0817 0.0704 'International Tables Vol C Tables 4.2.6.8 and 6.1.1.4'

loop_
_geom_angle_atom_site_label_1
_geom_angle_atom_site_label_2
_geom_angle_atom_site_label_3
_geom_angle
_geom_angle_site_symmetry_1
_geom_angle_site_symmetry_3
_geom_angle_publ_flag
C1 Bi1 C33 96.24(17) . . ?
C1 Bi1 N2 71.53(14) . . ?
C33 Bi1 N2 90.13(15) . . ?
C1 Bi1 N1 70.76(15) . . ?
C33 Bi1 N1 91.10(15) . . ?
N2 Bi1 N1 142.17(12) . . ?
O3 S1 O2 114.3(3) . . ?
O3 S1 O1 116.2(3) . . ?
O2 S1 O1 114.5(3) . . ?
O3 S1 C37 103.4(3) . . ?
O2 S1 C37 103.0(3) . . ?
O1 S1 C37 103.0(3) . . ?
C33 Si1 C35 109.5(3) . . ?
C33 Si1 C34 109.8(3) . . ?
C35 Si1 C34 109.8(3) . . ?
C33 Si1 C36 109.1(3) . . ?
C35 Si1 C36 110.5(3) . . ?
C34 Si1 C36 108.2(3) . . ?
C7 N1 C8 121.5(4) . . ?
C7 N1 Bi1 110.5(3) . . ?
C8 N1 Bi1 127.8(3) . . ?
C6 C1 C2 121.2(4) . . ?
C6 C1 Bi1 118.6(3) . . ?
C2 C1 Bi1 119.9(3) . . ?
C20 N2 C21 121.6(4) . . ?
C20 N2 Bi1 112.5(3) . . ?
C21 N2 Bi1 125.8(3) . . ?
C1 C2 C3 119.6(4) . . ?
C1 C2 C7 117.1(4) . . ?
C3 C2 C7 123.3(4) . . ?
C4 C3 C2 119.5(5) . . ?
C4 C3 H3 120.3 . . ?
C2 C3 H3 120.3 . . ?
C3 C4 C5 121.1(5) . . ?
C3 C4 H4 119.4 . . ?
C5 C4 H4 119.4 . . ?
C4 C5 C6 118.9(5) . . ?
C4 C5 H5 120.5 . . ?
C6 C5 H5 120.5 . . ?
C1 C6 C5 119.7(4) . . ?
C1 C6 C20 117.9(4) . . ?
C5 C6 C20 122.4(4) . . ?
C13 C8 C9 123.1(5) . . ?
C13 C8 N1 117.7(4) . . ?
C9 C8 N1 119.0(5) . . ?
N1 C7 C2 121.3(4) . . ?
N1 C7 H7 119.4 . . ?
C2 C7 H7 119.4 . . ?
C10 C9 C8 116.5(5) . . ?
C10 C9 C14 120.9(5) . . ?
C8 C9 C14 122.6(5) . . ?
C11 C10 C9 121.4(5) . . ?
C11 C10 H10 119.3 . . ?
C9 C10 H10 119.3 . . ?
C12 C11 C10 120.3(5) . . ?
C12 C11 H11 119.9 . . ?
C10 C11 H11 119.9 . . ?
C11 C12 C13 121.6(6) . . ?
C11 C12 H12 119.2 . . ?
C13 C12 H12 119.2 . . ?
C12 C13 C8 117.1(5) . . ?
C12 C13 C17 121.4(5) . . ?
C8 C13 C17 121.5(5) . . ?
C16 C14 C9 112.3(5) . . ?
C16 C14 C15 110.4(5) . . ?
C9 C14 C15 110.7(4) . . ?
C16 C14 H14 107.8 . . ?
C9 C14 H14 107.8 . . ?
C15 C14 H14 107.8 . . ?
C14 C15 H15A 109.5 . . ?
C14 C15 H15B 109.5 . . ?
H15A C15 H15B 109.5 . . ?
C14 C15 H15C 109.5 . . ?
H15A C15 H15C 109.5 . . ?
H15B C15 H15C 109.5 . . ?
C14 C16 H16A 109.5 . . ?
C14 C16 H16B 109.5 . . ?
H16A C16 H16B 109.5 . . ?
C14 C16 H16C 109.5 . . ?
H16A C16 H16C 109.5 . . ?
H16B C16 H16C 109.5 . . ?
C19A C17 C13 122.3(13) . . ?
C18 C17 C13 118.7(10) . . ?
C18 C17 C19 108.4(10) . . ?
C13 C17 C19 105.2(8) . . ?
C19A C17 C18A 112.3(12) . . ?
C13 C17 C18A 99.5(10) . . ?
C18 C17 H17 108.0 . . ?
C13 C17 H17 108.0 . . ?
C19 C17 H17 108.0 . . ?
N2 C20 C6 119.3(4) . . ?
N2 C20 H20 120.3 . . ?
C6 C20 H20 120.3 . . ?
C22 C21 C26 122.3(4) . . ?
C22 C21 N2 118.4(4) . . ?
C26 C21 N2 119.1(4) . . ?
C21 C22 C23 117.2(5) . . ?
C21 C22 C27 122.9(4) . . ?
C23 C22 C27 119.9(4) . . ?
C24 C23 C22 121.3(5) . . ?
C24 C23 H23 119.4 . . ?
C22 C23 H23 119.4 . . ?
C23 C24 C25 120.4(5) . . ?
C23 C24 H24 119.8 . . ?
C25 C24 H24 119.8 . . ?
C24 C25 C26 121.3(5) . . ?
C24 C25 H25 119.3 . . ?
C26 C25 H25 119.3 . . ?
C25 C26 C21 117.5(5) . . ?
C25 C26 C30 118.4(4) . . ?
C21 C26 C30 124.2(4) . . ?
C29 C27 C22 111.2(4) . . ?
C29 C27 C28 108.9(4) . . ?
C22 C27 C28 113.0(4) . . ?
C29 C27 H27 107.8 . . ?
C22 C27 H27 107.8 . . ?
C28 C27 H27 107.8 . . ?
C27 C28 H28A 109.5 . . ?
C27 C28 H28B 109.5 . . ?
H28A C28 H28B 109.5 . . ?
C27 C28 H28C 109.5 . . ?
H28A C28 H28C 109.5 . . ?
H28B C28 H28C 109.5 . . ?
C27 C29 H29A 109.5 . . ?
C27 C29 H29B 109.5 . . ?
H29A C29 H29B 109.5 . . ?
C27 C29 H29C 109.5 . . ?
H29A C29 H29C 109.5 . . ?
H29B C29 H29C 109.5 . . ?
C26 C30 C32 112.7(4) . . ?
C26 C30 C31 110.9(5) . . ?
C32 C30 C31 109.6(5) . . ?
C26 C30 H30 107.8 . . ?
C32 C30 H30 107.8 . . ?
C31 C30 H30 107.8 . . ?
C30 C31 H31A 109.5 . . ?
C30 C31 H31B 109.5 . . ?
H31A C31 H31B 109.5 . . ?
C30 C31 H31C 109.5 . . ?
H31A C31 H31C 109.5 . . ?
H31B C31 H31C 109.5 . . ?
C30 C32 H32A 109.5 . . ?
C30 C32 H32B 109.5 . . ?
H32A C32 H32B 109.5 . . ?
C30 C32 H32C 109.5 . . ?
H32A C32 H32C 109.5 . . ?
H32B C32 H32C 109.5 . . ?
Si1 C33 Bi1 113.3(2) . . ?
Si1 C33 H33A 108.9 . . ?
Bi1 C33 H33A 108.9 . . ?
Si1 C33 H33B 108.9 . . ?
Bi1 C33 H33B 108.9 . . ?
H33A C33 H33B 107.7 . . ?
Si1 C34 H34A 109.5 . . ?
Si1 C34 H34B 109.5 . . ?
H34A C34 H34B 109.5 . . ?
Si1 C34 H34C 109.5 . . ?
H34A C34 H34C 109.5 . . ?
H34B C34 H34C 109.5 . . ?
Si1 C35 H35A 109.5 . . ?
Si1 C35 H35B 109.5 . . ?
H35A C35 H35B 109.5 . . ?
Si1 C35 H35C 109.5 . . ?
H35A C35 H35C 109.5 . . ?
H35B C35 H35C 109.5 . . ?
Si1 C36 H36A 109.5 . . ?
Si1 C36 H36B 109.5 . . ?
H36A C36 H36B 109.5 . . ?
Si1 C36 H36C 109.5 . . ?
H36A C36 H36C 109.5 . . ?
H36B C36 H36C 109.5 . . ?
F2 C37 F3 105.2(6) . . ?
F2 C37 F1 108.9(7) . . ?
F3 C37 F1 104.5(6) . . ?
F2 C37 S1 113.8(5) . . ?
F3 C37 S1 112.2(6) . . ?
F1 C37 S1 111.6(5) . . ?
C17 C18 H18A 109.5 . . ?
C17 C18 H18B 109.5 . . ?
H18A C18 H18B 109.5 . . ?
C17 C18 H18C 109.5 . . ?
H18A C18 H18C 109.5 . . ?
H18B C18 H18C 109.5 . . ?
C17 C19 H19A 109.5 . . ?
C17 C19 H19B 109.5 . . ?
H19A C19 H19B 109.5 . . ?
C17 C19 H19C 109.5 . . ?
H19A C19 H19C 109.5 . . ?
H19B C19 H19C 109.5 . . ?
C17 C18A H18D 109.5 . . ?
C17 C18A H18E 109.5 . . ?
H18D C18A H18E 109.5 . . ?
C17 C18A H18F 109.5 . . ?
H18D C18A H18F 109.5 . . ?
H18E C18A H18F 109.5 . . ?
C17 C19A H19D 109.5 . . ?
C17 C19A H19E 109.5 . . ?
H19D C19A H19E 109.5 . . ?
C17 C19A H19F 109.5 . . ?
H19D C19A H19F 109.5 . . ?
H19E C19A H19F 109.5 . . ?

loop_
_geom_bond_atom_site_label_1
_geom_bond_atom_site_label_2
_geom_bond_distance
_geom_bond_site_symmetry_2
_geom_bond_publ_flag
Bi1 C1 2.198(4) . ?
Bi1 C33 2.276(5) . ?
Bi1 N2 2.468(4) . ?
Bi1 N1 2.527(4) . ?
S1 O3 1.414(4) . ?
S1 O2 1.414(4) . ?
S1 O1 1.428(4) . ?
S1 C37 1.796(7) . ?
Si1 C33 1.863(5) . ?
Si1 C35 1.864(6) . ?
Si1 C34 1.867(6) . ?
Si1 C36 1.870(6) . ?
F1 C37 1.332(7) . ?
N1 C7 1.271(6) . ?
N1 C8 1.443(6) . ?
C1 C6 1.381(6) . ?
C1 C2 1.382(6) . ?
F2 C37 1.283(8) . ?
N2 C20 1.277(6) . ?
N2 C21 1.441(5) . ?
C2 C3 1.399(7) . ?
C2 C7 1.455(6) . ?
F3 C37 1.318(9) . ?
C3 C4 1.384(7) . ?
C3 H3 0.9500 . ?
C4 C5 1.394(7) . ?
C4 H4 0.9500 . ?
C5 C6 1.404(6) . ?
C5 H5 0.9500 . ?
C6 C20 1.463(6) . ?
C8 C13 1.399(7) . ?
C8 C9 1.401(7) . ?
C7 H7 0.9500 . ?
C9 C10 1.392(7) . ?
C9 C14 1.519(7) . ?
C10 C11 1.379(8) . ?
C10 H10 0.9500 . ?
C11 C12 1.367(8) . ?
C11 H11 0.9500 . ?
C12 C13 1.381(7) . ?
C12 H12 0.9500 . ?
C13 C17 1.510(8) . ?
C14 C16 1.515(8) . ?
C14 C15 1.531(7) . ?
C14 H14 1.0000 . ?
C15 H15A 0.9800 . ?
C15 H15B 0.9800 . ?
C15 H15C 0.9800 . ?
C16 H16A 0.9800 . ?
C16 H16B 0.9800 . ?
C16 H16C 0.9800 . ?
C17 C19A 1.33(2) . ?
C17 C18 1.425(16) . ?
C17 C19 1.68(2) . ?
C17 C18A 1.75(2) . ?
C17 H17 1.0000 . ?
C20 H20 0.9500 . ?
C21 C22 1.398(7) . ?
C21 C26 1.407(6) . ?
C22 C23 1.404(7) . ?
C22 C27 1.527(7) . ?
C23 C24 1.371(7) . ?
C23 H23 0.9500 . ?
C24 C25 1.373(7) . ?
C24 H24 0.9500 . ?
C25 C26 1.393(6) . ?
C25 H25 0.9500 . ?
C26 C30 1.527(7) . ?
C27 C29 1.522(7) . ?
C27 C28 1.539(7) . ?
C27 H27 1.0000 . ?
C28 H28A 0.9800 . ?
C28 H28B 0.9800 . ?
C28 H28C 0.9800 . ?
C29 H29A 0.9800 . ?
C29 H29B 0.9800 . ?
C29 H29C 0.9800 . ?
C30 C32 1.533(7) . ?
C30 C31 1.533(7) . ?
C30 H30 1.0000 . ?
C31 H31A 0.9800 . ?
C31 H31B 0.9800 . ?
C31 H31C 0.9800 . ?
C32 H32A 0.9800 . ?
C32 H32B 0.9800 . ?
C32 H32C 0.9800 . ?
C33 H33A 0.9900 . ?
C33 H33B 0.9900 . ?
C34 H34A 0.9800 . ?
C34 H34B 0.9800 . ?
C34 H34C 0.9800 . ?
C35 H35A 0.9800 . ?
C35 H35B 0.9800 . ?
C35 H35C 0.9800 . ?
C36 H36A 0.9800 . ?
C36 H36B 0.9800 . ?
C36 H36C 0.9800 . ?
C18 H18A 0.9800 . ?
C18 H18B 0.9800 . ?
C18 H18C 0.9800 . ?
C19 H19A 0.9800 . ?
C19 H19B 0.9800 . ?
C19 H19C 0.9800 . ?
C18A H18D 0.9800 . ?
C18A H18E 0.9800 . ?
C18A H18F 0.9800 . ?
C19A H19D 0.9800 . ?
C19A H19E 0.9800 . ?
C19A H19F 0.9800 . ?
